data_7014032
loop_
_publ_author_name
'Levason, William'
'Matthews, Melissa L.'
'Reid, Gillian'
'Webster, Michael'

_publ_section_title
;
 Synthesis and characterisation of transition metal halide complexes of
 the xylyl-distibine, 1,2-bis(dimethylstibanylmethyl)benzene.
;
_journal_issue 4
_journal_name_full 'Dalton transactions (Cambridge, England : 2003)'
_journal_page_first 554
_journal_page_last 561
_journal_paper_doi 10.1039/b400214h
_journal_year 2004
_chemical_formula_moiety 'C24 H40 Pd Sb4 2+, 2(F6 P 1-)'
_chemical_formula_sum 'C24 H40 F12 P2 Pd Sb4'
_chemical_formula_weight 1211.90
_chemical_name_systematic
;
Bis(1,2-bis(dimethylstibanylmethyl)benzene)palladium(II) bishexafluorophosphate
;
_space_group_IT_number 14
_symmetry_cell_setting monoclinic
_symmetry_Int_Tables_number 14
_symmetry_space_group_name_Hall '-P 2yn'
_symmetry_space_group_name_H-M 'P 1 21/n 1'
_atom_sites_solution_hydrogens geom
_atom_sites_solution_primary direct
_atom_sites_solution_secondary difmap
_audit_creation_method 'SHELXL-97 + hand edit'
_cell_angle_alpha 90.00
_cell_angle_beta 105.335(15)
_cell_angle_gamma 90.00
_cell_formula_units_Z 2
_cell_length_a 10.604(2)
_cell_length_b 15.291(3)
_cell_length_c 11.692(2)
_cell_measurement_reflns_used 16171
_cell_measurement_temperature 120(2)
_cell_measurement_theta_max 27.48
_cell_measurement_theta_min 2.91
_cell_volume 1828.3(6)
_computing_structure_refinement 'SHELXL-97 (Sheldrick, 1997)'
_computing_structure_solution 'SHELXS-97 (Sheldrick, 1997)'
_diffrn_ambient_temperature 120(2)
_diffrn_measured_fraction_theta_full 0.991
_diffrn_measured_fraction_theta_max 0.991
_diffrn_measurement_device_type 'area detector, Nonius Kappa ccd'
_diffrn_measurement_method '\f and \w scans'
_diffrn_radiation_monochromator graphite
_diffrn_radiation_source 'Nonius rotating anode'
_diffrn_radiation_type MoK\a
_diffrn_radiation_wavelength 0.71073
_diffrn_reflns_av_R_equivalents 0.0648
_diffrn_reflns_av_sigmaI/netI 0.0613
_diffrn_reflns_limit_h_max 13
_diffrn_reflns_limit_h_min -12
_diffrn_reflns_limit_k_max 18
_diffrn_reflns_limit_k_min -19
_diffrn_reflns_limit_l_max 15
_diffrn_reflns_limit_l_min -13
_diffrn_reflns_number 13620
_diffrn_reflns_theta_full 27.48
_diffrn_reflns_theta_max 27.48
_diffrn_reflns_theta_min 3.22
_exptl_absorpt_coefficient_mu 3.564
_exptl_absorpt_correction_T_max 0.81173
_exptl_absorpt_correction_T_min 0.73231
_exptl_absorpt_correction_type multi-scan
_exptl_absorpt_process_details 'SORTAV, R H Blessing, J. Appl. Cryst., 1997, 30, 421-426.'
_exptl_crystal_colour yellow
_exptl_crystal_density_diffrn 2.202
_exptl_crystal_density_method 'not measured'
_exptl_crystal_description plate
_exptl_crystal_F_000 1144
_exptl_crystal_size_max 0.20
_exptl_crystal_size_mid 0.12
_exptl_crystal_size_min 0.08
_refine_diff_density_max 1.791
_refine_diff_density_min -1.192
_refine_diff_density_rms 0.206
_refine_ls_extinction_coef 0.00119(18)
_refine_ls_extinction_expression Fc^*^=kFc[1+0.001xFc^2^\l^3^/sin(2\q)]^-1/4^
_refine_ls_extinction_method SHELXL
_refine_ls_goodness_of_fit_ref 1.064
_refine_ls_hydrogen_treatment mixed
_refine_ls_matrix_type full
_refine_ls_number_parameters 198
_refine_ls_number_reflns 4159
_refine_ls_number_restraints 0
_refine_ls_restrained_S_all 1.064
_refine_ls_R_factor_all 0.0507
_refine_ls_R_factor_gt 0.0391
_refine_ls_shift/su_max 0.001
_refine_ls_shift/su_mean 0.000
_refine_ls_structure_factor_coef Fsqd
_refine_ls_weighting_details 'w=1/[\s^2^(Fo^2^)+(0.0191P)^2^+7.4200P] where P=(Fo^2^+2Fc^2^)/3'
_refine_ls_weighting_scheme calc
_refine_ls_wR_factor_gt 0.0832
_refine_ls_wR_factor_ref 0.0890
_reflns_number_gt 3480
_reflns_number_total 4159
_reflns_threshold_expression >2sigma(I)
_cod_data_source_file b400214h.txt
_cod_data_source_block pdsb4
_cod_original_cell_volume 1828.1(6)
_cod_original_sg_symbol_H-M 'P 21/n'
_cod_database_code 7014032

loop_
_symmetry_equiv_pos_as_xyz
'x, y, z'
'-x+1/2, y+1/2, -z+1/2'
'-x, -y, -z'
'x-1/2, -y-1/2, z-1/2'

loop_
_atom_site_label
_atom_site_type_symbol
_atom_site_fract_x
_atom_site_fract_y
_atom_site_fract_z
_atom_site_U_iso_or_equiv
_atom_site_adp_type
_atom_site_occupancy
_atom_site_symmetry_multiplicity
_atom_site_calc_flag
_atom_site_refinement_flags
_atom_site_disorder_assembly
_atom_site_disorder_group
Pd1 Pd 0.0000 0.0000 0.5000 0.01250(14) Uani 1 2 d S . .
Sb1 Sb 0.08253(3) 0.093594(19) 0.35152(3) 0.01320(11) Uani 1 1 d . . .
Sb2 Sb -0.13389(3) -0.097447(19) 0.33247(3) 0.01461(12) Uani 1 1 d . . .
P1 P 0.20334(15) 0.33308(9) 0.05362(13) 0.0226(3) Uani 1 1 d . . .
F1 F 0.0803(4) 0.2984(2) -0.0462(3) 0.0408(9) Uani 1 1 d . . .
F2 F 0.3287(4) 0.3671(3) 0.1529(3) 0.0452(10) Uani 1 1 d . . .
F3 F 0.2006(6) 0.2493(4) 0.1291(5) 0.109(3) Uani 1 1 d . . .
F4 F 0.1115(5) 0.3776(5) 0.1211(6) 0.113(3) Uani 1 1 d . . .
F5 F 0.2961(5) 0.2852(5) -0.0090(5) 0.104(2) Uani 1 1 d . . .
F6 F 0.2063(7) 0.4176(4) -0.0180(6) 0.122(3) Uani 1 1 d . . .
C1 C 0.2834(5) 0.1279(4) 0.3964(5) 0.0234(12) Uani 1 1 d . . .
H1A H 0.3368 0.0748 0.4152 0.041(4) Uiso 1 1 calc R . .
H1B H 0.3030 0.1667 0.4656 0.041(4) Uiso 1 1 calc R . .
H1C H 0.3034 0.1579 0.3293 0.041(4) Uiso 1 1 calc R . .
C2 C -0.0154(5) 0.2149(3) 0.3142(5) 0.0210(11) Uani 1 1 d . . .
H2A H -0.1101 0.2052 0.2924 0.041(4) Uiso 1 1 calc R . .
H2B H 0.0094 0.2435 0.2483 0.041(4) Uiso 1 1 calc R . .
H2C H 0.0091 0.2524 0.3845 0.041(4) Uiso 1 1 calc R . .
C3 C 0.0668(5) 0.0532(3) 0.1725(4) 0.0178(11) Uani 1 1 d . . .
H3A H 0.1217 0.0923 0.1383 0.041(4) Uiso 1 1 calc R . .
H3B H 0.1027 -0.0066 0.1740 0.041(4) Uiso 1 1 calc R . .
C4 C -0.0685(5) 0.0537(3) 0.0932(4) 0.0170(10) Uani 1 1 d . . .
C5 C -0.1133(6) 0.1259(3) 0.0204(5) 0.0231(12) Uani 1 1 d . . .
H5 H -0.0583 0.1756 0.0259 0.041(4) Uiso 1 1 calc R . .
C6 C -0.2358(6) 0.1268(4) -0.0594(5) 0.0291(13) Uani 1 1 d . . .
H6 H -0.2630 0.1757 -0.1102 0.041(4) Uiso 1 1 calc R . .
C7 C -0.3186(6) 0.0555(4) -0.0645(5) 0.0300(13) Uani 1 1 d . . .
H7 H -0.4039 0.0560 -0.1172 0.041(4) Uiso 1 1 calc R . .
C8 C -0.2761(5) -0.0158(4) 0.0074(5) 0.0236(12) Uani 1 1 d . . .
H8 H -0.3331 -0.0643 0.0030 0.041(4) Uiso 1 1 calc R . .
C9 C -0.1528(5) -0.0188(3) 0.0859(4) 0.0168(10) Uani 1 1 d . . .
C10 C -0.1066(6) -0.1000(3) 0.1565(5) 0.0203(11) Uani 1 1 d . . .
H10A H -0.0124 -0.1083 0.1626 0.041(4) Uiso 1 1 calc R . .
H10B H -0.1541 -0.1509 0.1134 0.041(4) Uiso 1 1 calc R . .
C11 C -0.1215(6) -0.2355(3) 0.3599(5) 0.0232(12) Uani 1 1 d . . .
H11A H -0.0296 -0.2535 0.3809 0.041(4) Uiso 1 1 calc R . .
H11B H -0.1688 -0.2653 0.2870 0.041(4) Uiso 1 1 calc R . .
H11C H -0.1606 -0.2510 0.4243 0.041(4) Uiso 1 1 calc R . .
C12 C -0.3374(5) -0.0696(4) 0.2872(5) 0.0224(11) Uani 1 1 d . . .
H12A H -0.3510 -0.0067 0.2731 0.041(4) Uiso 1 1 calc R . .
H12B H -0.3738 -0.0875 0.3523 0.041(4) Uiso 1 1 calc R . .
H12C H -0.3812 -0.1018 0.2151 0.041(4) Uiso 1 1 calc R . .

loop_
_atom_site_aniso_label
_atom_site_aniso_U_11
_atom_site_aniso_U_22
_atom_site_aniso_U_33
_atom_site_aniso_U_23
_atom_site_aniso_U_13
_atom_site_aniso_U_12
Pd1 0.0151(3) 0.0120(3) 0.0109(3) -0.0004(2) 0.0041(2) -0.0026(2)
Sb1 0.0155(2) 0.01279(18) 0.01180(19) 0.00032(12) 0.00455(13) -0.00162(12)
Sb2 0.0177(2) 0.01375(18) 0.01214(19) -0.00100(12) 0.00355(14) -0.00366(12)
P1 0.0237(8) 0.0191(7) 0.0264(7) -0.0033(6) 0.0090(6) -0.0052(6)
F1 0.029(2) 0.038(2) 0.049(2) -0.0110(18) -0.0003(17) -0.0065(16)
F2 0.037(2) 0.062(3) 0.035(2) -0.0148(19) 0.0066(17) -0.0217(19)
F3 0.107(5) 0.086(4) 0.101(4) 0.065(4) -0.033(4) -0.054(4)
F4 0.048(3) 0.184(7) 0.108(5) -0.083(5) 0.023(3) 0.017(4)
F5 0.034(3) 0.186(6) 0.090(4) -0.091(4) 0.014(3) 0.008(3)
F6 0.137(6) 0.075(4) 0.106(5) 0.064(4) -0.048(4) -0.058(4)
C1 0.022(3) 0.022(3) 0.027(3) -0.002(2) 0.008(2) -0.001(2)
C2 0.024(3) 0.019(3) 0.019(3) 0.000(2) 0.003(2) 0.005(2)
C3 0.022(3) 0.019(2) 0.012(2) 0.000(2) 0.004(2) 0.003(2)
C4 0.024(3) 0.016(2) 0.012(2) -0.0040(19) 0.007(2) 0.003(2)
C5 0.039(4) 0.018(3) 0.015(3) -0.003(2) 0.012(2) 0.006(2)
C6 0.040(4) 0.028(3) 0.019(3) 0.001(2) 0.008(3) 0.013(3)
C7 0.024(3) 0.047(4) 0.017(3) 0.000(3) 0.004(2) 0.011(3)
C8 0.021(3) 0.031(3) 0.018(3) -0.003(2) 0.004(2) 0.000(2)
C9 0.019(3) 0.017(2) 0.016(2) 0.000(2) 0.007(2) 0.002(2)
C10 0.027(3) 0.021(3) 0.014(3) -0.001(2) 0.008(2) -0.003(2)
C11 0.034(3) 0.017(3) 0.018(3) 0.002(2) 0.006(2) -0.003(2)
C12 0.015(3) 0.025(3) 0.026(3) 0.004(2) 0.002(2) -0.004(2)

loop_
_atom_type_symbol
_atom_type_description
_atom_type_scat_dispersion_real
_atom_type_scat_dispersion_imag
_atom_type_scat_source
C C 0.0033 0.0016 'International Tables Vol C Tables 4.2.6.8 and 6.1.1.4'
H H 0.0000 0.0000 'International Tables Vol C Tables 4.2.6.8 and 6.1.1.4'
P P 0.1023 0.0942 'International Tables Vol C Tables 4.2.6.8 and 6.1.1.4'
F F 0.0171 0.0103 'International Tables Vol C Tables 4.2.6.8 and 6.1.1.4'
Sb Sb -0.5866 1.5461 'International Tables Vol C Tables 4.2.6.8 and 6.1.1.4'
Pd Pd -0.9988 1.0072 'International Tables Vol C Tables 4.2.6.8 and 6.1.1.4'

loop_
_geom_angle_atom_site_label_1
_geom_angle_atom_site_label_2
_geom_angle_atom_site_label_3
_geom_angle
_geom_angle_site_symmetry_1
_geom_angle_site_symmetry_3
_geom_angle_publ_flag
Sb2 Pd1 Sb2 180.0 . 3_556 ?
Sb2 Pd1 Sb1 88.502(16) . 3_556 ?
Sb2 Pd1 Sb1 91.498(16) 3_556 3_556 ?
Sb2 Pd1 Sb1 91.498(16) . . ?
Sb2 Pd1 Sb1 88.502(16) 3_556 . ?
Sb1 Pd1 Sb1 180.0 3_556 . ?
C2 Sb1 C1 103.9(2) . . ?
C2 Sb1 C3 98.3(2) . . ?
C1 Sb1 C3 97.3(2) . . ?
C2 Sb1 Pd1 113.01(15) . . ?
C1 Sb1 Pd1 117.95(15) . . ?
C3 Sb1 Pd1 123.03(14) . . ?
C12 Sb2 C11 104.7(2) . . ?
C12 Sb2 C10 98.6(2) . . ?
C11 Sb2 C10 96.1(2) . . ?
C12 Sb2 Pd1 113.20(15) . . ?
C11 Sb2 Pd1 117.36(15) . . ?
C10 Sb2 Pd1 123.53(15) . . ?
F6 P1 F5 91.9(5) . . ?
F6 P1 F3 178.4(4) . . ?
F5 P1 F3 89.3(4) . . ?
F6 P1 F4 90.8(5) . . ?
F5 P1 F4 177.3(4) . . ?
F3 P1 F4 88.0(5) . . ?
F6 P1 F1 90.7(3) . . ?
F5 P1 F1 89.8(2) . . ?
F3 P1 F1 90.4(3) . . ?
F4 P1 F1 90.9(3) . . ?
F6 P1 F2 89.4(3) . . ?
F5 P1 F2 89.2(2) . . ?
F3 P1 F2 89.6(3) . . ?
F4 P1 F2 90.1(3) . . ?
F1 P1 F2 179.0(2) . . ?
Sb1 C1 H1A 109.5 . . ?
Sb1 C1 H1B 109.5 . . ?
H1A C1 H1B 109.5 . . ?
Sb1 C1 H1C 109.5 . . ?
H1A C1 H1C 109.5 . . ?
H1B C1 H1C 109.5 . . ?
Sb1 C2 H2A 109.5 . . ?
Sb1 C2 H2B 109.5 . . ?
H2A C2 H2B 109.5 . . ?
Sb1 C2 H2C 109.5 . . ?
H2A C2 H2C 109.5 . . ?
H2B C2 H2C 109.5 . . ?
C4 C3 Sb1 114.8(3) . . ?
C4 C3 H3A 108.6 . . ?
Sb1 C3 H3A 108.6 . . ?
C4 C3 H3B 108.6 . . ?
Sb1 C3 H3B 108.6 . . ?
H3A C3 H3B 107.5 . . ?
C5 C4 C9 118.4(5) . . ?
C5 C4 C3 120.0(5) . . ?
C9 C4 C3 121.6(4) . . ?
C6 C5 C4 121.7(5) . . ?
C6 C5 H5 119.1 . . ?
C4 C5 H5 119.1 . . ?
C5 C6 C7 119.3(5) . . ?
C5 C6 H6 120.4 . . ?
C7 C6 H6 120.4 . . ?
C8 C7 C6 119.5(6) . . ?
C8 C7 H7 120.2 . . ?
C6 C7 H7 120.2 . . ?
C7 C8 C9 122.0(5) . . ?
C7 C8 H8 119.0 . . ?
C9 C8 H8 119.0 . . ?
C8 C9 C4 119.0(5) . . ?
C8 C9 C10 120.4(5) . . ?
C4 C9 C10 120.5(5) . . ?
C9 C10 Sb2 113.8(3) . . ?
C9 C10 H10A 108.8 . . ?
Sb2 C10 H10A 108.8 . . ?
C9 C10 H10B 108.8 . . ?
Sb2 C10 H10B 108.8 . . ?
H10A C10 H10B 107.7 . . ?
Sb2 C11 H11A 109.5 . . ?
Sb2 C11 H11B 109.5 . . ?
H11A C11 H11B 109.5 . . ?
Sb2 C11 H11C 109.5 . . ?
H11A C11 H11C 109.5 . . ?
H11B C11 H11C 109.5 . . ?
Sb2 C12 H12A 109.5 . . ?
Sb2 C12 H12B 109.5 . . ?
H12A C12 H12B 109.5 . . ?
Sb2 C12 H12C 109.5 . . ?
H12A C12 H12C 109.5 . . ?
H12B C12 H12C 109.5 . . ?

loop_
_geom_bond_atom_site_label_1
_geom_bond_atom_site_label_2
_geom_bond_distance
_geom_bond_site_symmetry_2
_geom_bond_publ_flag
Pd1 Sb2 2.5693(5) . ?
Pd1 Sb2 2.5693(5) 3_556 ?
Pd1 Sb1 2.5751(4) 3_556 ?
Pd1 Sb1 2.5751(4) . ?
Sb1 C2 2.115(5) . ?
Sb1 C1 2.120(5) . ?
Sb1 C3 2.145(5) . ?
Sb2 C12 2.125(5) . ?
Sb2 C11 2.133(5) . ?
Sb2 C10 2.152(5) . ?
P1 F6 1.545(5) . ?
P1 F5 1.556(5) . ?
P1 F3 1.560(5) . ?
P1 F4 1.563(5) . ?
P1 F1 1.594(4) . ?
P1 F2 1.603(4) . ?
C1 H1A 0.9800 . ?
C1 H1B 0.9800 . ?
C1 H1C 0.9800 . ?
C2 H2A 0.9800 . ?
C2 H2B 0.9800 . ?
C2 H2C 0.9800 . ?
C3 C4 1.488(7) . ?
C3 H3A 0.9900 . ?
C3 H3B 0.9900 . ?
C4 C5 1.397(7) . ?
C4 C9 1.413(7) . ?
C5 C6 1.385(9) . ?
C5 H5 0.9500 . ?
C6 C7 1.392(9) . ?
C6 H6 0.9500 . ?
C7 C8 1.377(8) . ?
C7 H7 0.9500 . ?
C8 C9 1.385(8) . ?
C8 H8 0.9500 . ?
C9 C10 1.500(7) . ?
C10 H10A 0.9900 . ?
C10 H10B 0.9900 . ?
C11 H11A 0.9800 . ?
C11 H11B 0.9800 . ?
C11 H11C 0.9800 . ?
C12 H12A 0.9800 . ?
C12 H12B 0.9800 . ?
C12 H12C 0.9800 . ?

loop_
_geom_torsion_atom_site_label_1
_geom_torsion_atom_site_label_2
_geom_torsion_atom_site_label_3
_geom_torsion_atom_site_label_4
_geom_torsion
_geom_torsion_site_symmetry_1
_geom_torsion_site_symmetry_2
_geom_torsion_site_symmetry_3
_geom_torsion_site_symmetry_4
_geom_torsion_publ_flag
Sb2 Pd1 Sb1 C2 102.49(16) . . . . ?
Sb2 Pd1 Sb1 C2 -77.51(16) 3_556 . . . ?
Sb2 Pd1 Sb1 C1 -136.09(17) . . . . ?
Sb2 Pd1 Sb1 C1 43.91(17) 3_556 . . . ?
Sb2 Pd1 Sb1 C3 -15.05(16) . . . . ?
Sb2 Pd1 Sb1 C3 164.95(16) 3_556 . . . ?
Sb1 Pd1 Sb2 C12 76.53(16) 3_556 . . . ?
Sb1 Pd1 Sb2 C12 -103.47(16) . . . . ?
Sb1 Pd1 Sb2 C11 -45.65(17) 3_556 . . . ?
Sb1 Pd1 Sb2 C11 134.35(17) . . . . ?
Sb1 Pd1 Sb2 C10 -164.82(17) 3_556 . . . ?
Sb1 Pd1 Sb2 C10 15.18(17) . . . . ?
C2 Sb1 C3 C4 -53.6(4) . . . . ?
C1 Sb1 C3 C4 -158.9(4) . . . . ?
Pd1 Sb1 C3 C4 70.9(4) . . . . ?
Sb1 C3 C4 C5 96.1(5) . . . . ?
Sb1 C3 C4 C9 -86.3(5) . . . . ?
C9 C4 C5 C6 -1.5(7) . . . . ?
C3 C4 C5 C6 176.3(5) . . . . ?
C4 C5 C6 C7 2.4(8) . . . . ?
C5 C6 C7 C8 -1.9(8) . . . . ?
C6 C7 C8 C9 0.4(8) . . . . ?
C7 C8 C9 C4 0.6(8) . . . . ?
C7 C8 C9 C10 -175.7(5) . . . . ?
C5 C4 C9 C8 0.0(7) . . . . ?
C3 C4 C9 C8 -177.8(5) . . . . ?
C5 C4 C9 C10 176.2(4) . . . . ?
C3 C4 C9 C10 -1.5(7) . . . . ?
C8 C9 C10 Sb2 -96.3(5) . . . . ?
C4 C9 C10 Sb2 87.5(5) . . . . ?
C12 Sb2 C10 C9 54.4(4) . . . . ?
C11 Sb2 C10 C9 160.3(4) . . . . ?
Pd1 Sb2 C10 C9 -70.9(4) . . . . ?
